data_4066526
loop_
_publ_author_name
'Gung, Benjamin W.'
'Bailey, Lauren N.'
'Craft, Derek T.'
'Barnes, Charles L.'
'Kirschbaum, Kristin'

_publ_section_title
;
 Preparation and Characterization of Two New N-Heterocyclic Carbene
 Gold(I) Complexes and Comparison of Their Catalytic Activity to Au(IPr)Cl
;
_journal_issue 15
_journal_name_full Organometallics
_journal_page_first 3450
_journal_paper_doi 10.1021/om100504z
_journal_volume 29
_journal_year 2010
_chemical_absolute_configuration rmad
_chemical_formula_sum 'C23 H22 Au Cl N2'
_chemical_formula_weight 558.84
_space_group_IT_number 4
_symmetry_cell_setting monoclinic
_symmetry_Int_Tables_number 4
_symmetry_space_group_name_Hall 'P 2yb'
_symmetry_space_group_name_H-M 'P 1 21 1'
_atom_sites_solution_hydrogens geom
_atom_sites_solution_primary direct
_atom_sites_solution_secondary difmap
_audit_creation_method SHELXL-97
_cell_angle_alpha 90.00
_cell_angle_beta 105.639(3)
_cell_angle_gamma 90.00
_cell_formula_units_Z 2
_cell_length_a 9.321(2)
_cell_length_b 9.326(2)
_cell_length_c 11.811(3)
_cell_measurement_reflns_used 7066
_cell_measurement_temperature 173(2)
_cell_measurement_theta_max 27.3
_cell_measurement_theta_min 2.3
_cell_volume 988.7(4)
_computing_cell_refinement 'APEX2 (Bruker AXS, 2008)'
_computing_data_collection 'APEX2 (Bruker AXS, 2008)'
_computing_data_reduction 'APEX2 (Bruker AXS, 2008)'
_computing_molecular_graphics 'ORTEP-III (Burnett & Johnson, 1996)'
_computing_publication_material 'CIFTAB (Sheldrick, 1997)'
_computing_structure_refinement 'SHELXL-97 (Sheldrick, 1997)'
_computing_structure_solution 'SHELXS-97 (Sheldrick, 1997)'
_diffrn_ambient_temperature 173(2)
_diffrn_measured_fraction_theta_full 0.984
_diffrn_measured_fraction_theta_max 0.984
_diffrn_measurement_device_type 'Bruker APEXII CCD area detector'
_diffrn_measurement_method 'omega scans'
_diffrn_radiation_monochromator graphite
_diffrn_radiation_type MoK\a
_diffrn_radiation_wavelength 0.71073
_diffrn_reflns_av_R_equivalents 0.0556
_diffrn_reflns_av_sigmaI/netI 0.0705
_diffrn_reflns_limit_h_max 12
_diffrn_reflns_limit_h_min -12
_diffrn_reflns_limit_k_max 12
_diffrn_reflns_limit_k_min -12
_diffrn_reflns_limit_l_max 14
_diffrn_reflns_limit_l_min -15
_diffrn_reflns_number 10781
_diffrn_reflns_theta_full 27.53
_diffrn_reflns_theta_max 27.53
_diffrn_reflns_theta_min 1.79
_diffrn_source 'fine-focus sealed tube'
_diffrn_standards_decay_% 0.0
_exptl_absorpt_coefficient_mu 7.585
_exptl_absorpt_correction_T_max 0.70
_exptl_absorpt_correction_T_min 0.30
_exptl_absorpt_correction_type multi-scan
_exptl_absorpt_process_details
;
 Data were corrected for decay and absorption using the program SADABS 
 (Sheldrick, G. M. (2003). SADABS. Version 2.10. University of
 G\"ottingen, Germany).
;
_exptl_crystal_colour colourless
_exptl_crystal_density_diffrn 1.877
_exptl_crystal_density_method 'not measured'
_exptl_crystal_description needle
_exptl_crystal_F_000 540
_exptl_crystal_size_max 0.55
_exptl_crystal_size_mid 0.15
_exptl_crystal_size_min 0.05
_refine_diff_density_max 1.251
_refine_diff_density_min -2.115
_refine_diff_density_rms 0.133
_refine_ls_abs_structure_details 'Flack H D (1983), Acta Cryst. A39, 876-881'
_refine_ls_abs_structure_Flack 0.017(8)
_refine_ls_extinction_method none
_refine_ls_goodness_of_fit_ref 0.916
_refine_ls_hydrogen_treatment mconstr
_refine_ls_matrix_type full
_refine_ls_number_parameters 246
_refine_ls_number_reflns 4401
_refine_ls_number_restraints 1
_refine_ls_restrained_S_all 0.916
_refine_ls_R_factor_all 0.0343
_refine_ls_R_factor_gt 0.0272
_refine_ls_shift/su_max 0.001
_refine_ls_shift/su_mean 0.000
_refine_ls_structure_factor_coef Fsqd
_refine_ls_weighting_details 'calc w=1/[\s^2^(Fo^2^)+(0.0000P)^2^+0.0000P] where P=(Fo^2^+2Fc^2^)/3'
_refine_ls_weighting_scheme calc
_refine_ls_wR_factor_gt 0.0608
_refine_ls_wR_factor_ref 0.0635
_reflns_number_gt 3923
_reflns_number_total 4401
_reflns_threshold_expression >2sigma(I)
_cod_data_source_file om100504z_si_002.cif
_cod_data_source_block DCAuN2
_cod_original_sg_symbol_H-M 'P 21'
_cod_database_code 4066526

loop_
_symmetry_equiv_pos_as_xyz
'x, y, z'
'-x, y+1/2, -z'

loop_
_atom_site_label
_atom_site_type_symbol
_atom_site_fract_x
_atom_site_fract_y
_atom_site_fract_z
_atom_site_U_iso_or_equiv
_atom_site_adp_type
_atom_site_occupancy
_atom_site_symmetry_multiplicity
_atom_site_calc_flag
_atom_site_refinement_flags
Au1 Au 0.971974(19) 0.39467(3) 0.354349(15) 0.02603(7) Uani 1 1 d .
Cl1 Cl 1.10678(18) 0.18736(15) 0.37842(14) 0.0327(3) Uani 1 1 d .
N1 N 0.7063(5) 0.5824(5) 0.3211(4) 0.0235(10) Uani 1 1 d .
C1 C 0.8520(7) 0.5757(6) 0.3329(5) 0.0250(12) Uani 1 1 d .
N2 N 0.9026(6) 0.7094(5) 0.3209(4) 0.0250(11) Uani 1 1 d .
C2 C 0.6555(8) 0.7225(6) 0.3010(6) 0.0254(15) Uani 1 1 d .
C3 C 0.5158(8) 0.7856(7) 0.2827(6) 0.0277(14) Uani 1 1 d .
H3 H 0.4296 0.7298 0.2798 0.033 Uiso 1 1 calc R
C4 C 0.5076(8) 0.9325(6) 0.2688(6) 0.0275(16) Uani 1 1 d .
H4 H 0.4139 0.9786 0.2570 0.033 Uiso 1 1 calc R
C5 C 0.6329(9) 1.0152(7) 0.2716(6) 0.0339(18) Uani 1 1 d .
H5 H 0.6229 1.1162 0.2627 0.041 Uiso 1 1 calc R
C6 C 0.7722(11) 0.9531(8) 0.2870(8) 0.033(2) Uani 1 1 d .
H6 H 0.8579 1.0088 0.2881 0.039 Uiso 1 1 calc R
C7 C 0.7796(10) 0.8064(8) 0.3008(7) 0.0259(18) Uani 1 1 d .
C8 C 0.6167(7) 0.4590(6) 0.3431(5) 0.0262(12) Uani 1 1 d .
H8 H 0.6889 0.3782 0.3678 0.031 Uiso 1 1 calc R
C9 C 0.5053(6) 0.4087(9) 0.2326(5) 0.0251(12) Uani 1 1 d .
C10 C 0.5363(7) 0.4148(11) 0.1232(5) 0.035(2) Uani 1 1 d .
H10 H 0.6240 0.4619 0.1165 0.043 Uiso 1 1 calc R
C11 C 0.4414(8) 0.3533(7) 0.0251(6) 0.0414(18) Uani 1 1 d .
H11 H 0.4647 0.3598 -0.0483 0.050 Uiso 1 1 calc R
C12 C 0.3151(9) 0.2837(7) 0.0308(6) 0.0442(17) Uani 1 1 d .
H12 H 0.2519 0.2404 -0.0374 0.053 Uiso 1 1 calc R
C13 C 0.2801(8) 0.2767(7) 0.1382(6) 0.0379(16) Uani 1 1 d .
H13 H 0.1916 0.2299 0.1434 0.046 Uiso 1 1 calc R
C14 C 0.3746(7) 0.3381(6) 0.2374(6) 0.0304(14) Uani 1 1 d .
H14 H 0.3500 0.3321 0.3103 0.037 Uiso 1 1 calc R
C15 C 0.5553(7) 0.4885(7) 0.4476(5) 0.0322(14) Uani 1 1 d .
H15A H 0.4765 0.5610 0.4260 0.048 Uiso 1 1 calc R
H15B H 0.6355 0.5237 0.5136 0.048 Uiso 1 1 calc R
H15C H 0.5143 0.3998 0.4706 0.048 Uiso 1 1 calc R
C16 C 1.0542(7) 0.7620(6) 0.3294(6) 0.0278(13) Uani 1 1 d .
H16 H 1.0576 0.8644 0.3550 0.033 Uiso 1 1 calc R
C17 C 1.0867(7) 0.7608(6) 0.2088(6) 0.0279(13) Uani 1 1 d .
C18 C 1.1069(8) 0.6330(7) 0.1546(6) 0.0366(16) Uani 1 1 d .
H18 H 1.0970 0.5439 0.1907 0.044 Uiso 1 1 calc R
C19 C 1.1419(8) 0.6364(7) 0.0468(6) 0.0442(18) Uani 1 1 d .
H19 H 1.1531 0.5488 0.0089 0.053 Uiso 1 1 calc R
C20 C 1.1604(9) 0.7642(8) -0.0054(7) 0.0433(18) Uani 1 1 d .
H20 H 1.1861 0.7655 -0.0780 0.052 Uiso 1 1 calc R
C21 C 1.1412(7) 0.8890(12) 0.0487(5) 0.0416(14) Uani 1 1 d .
H21 H 1.1521 0.9779 0.0126 0.050 Uiso 1 1 calc R
C22 C 1.1057(6) 0.8882(12) 0.1565(5) 0.0362(13) Uani 1 1 d .
H22 H 1.0947 0.9763 0.1936 0.043 Uiso 1 1 calc R
C23 C 1.1726(7) 0.6829(7) 0.4217(5) 0.0304(13) Uani 1 1 d .
H23A H 1.1893 0.5882 0.3917 0.046 Uiso 1 1 calc R
H23B H 1.1393 0.6715 0.4931 0.046 Uiso 1 1 calc R
H23C H 1.2657 0.7378 0.4401 0.046 Uiso 1 1 calc R

loop_
_atom_site_aniso_label
_atom_site_aniso_U_11
_atom_site_aniso_U_22
_atom_site_aniso_U_33
_atom_site_aniso_U_23
_atom_site_aniso_U_13
_atom_site_aniso_U_12
Au1 0.02674(11) 0.01811(9) 0.03547(11) 0.00087(19) 0.01225(8) 0.00117(18)
Cl1 0.0359(9) 0.0195(7) 0.0459(9) 0.0036(6) 0.0164(8) 0.0055(6)
N1 0.023(3) 0.016(2) 0.032(3) -0.0009(19) 0.007(2) -0.0018(19)
C1 0.029(3) 0.020(3) 0.028(3) -0.002(2) 0.012(3) -0.004(2)
N2 0.027(3) 0.019(2) 0.034(3) -0.004(2) 0.017(2) -0.002(2)
C2 0.033(4) 0.017(3) 0.026(3) 0.002(3) 0.009(3) 0.001(3)
C3 0.034(4) 0.020(3) 0.029(3) -0.001(3) 0.009(3) 0.002(3)
C4 0.028(3) 0.014(4) 0.040(3) -0.001(2) 0.009(3) 0.007(2)
C5 0.043(5) 0.015(3) 0.046(5) -0.001(3) 0.016(4) 0.005(3)
C6 0.035(5) 0.023(3) 0.043(5) -0.002(3) 0.016(4) -0.003(3)
C7 0.028(4) 0.018(3) 0.031(4) -0.004(3) 0.008(3) -0.001(3)
C8 0.027(3) 0.021(3) 0.033(3) 0.007(2) 0.011(3) -0.001(2)
C9 0.030(3) 0.013(3) 0.035(3) 0.005(3) 0.014(2) 0.004(3)
C10 0.039(3) 0.032(6) 0.042(3) -0.002(3) 0.023(3) -0.005(3)
C11 0.056(5) 0.038(4) 0.031(3) -0.001(3) 0.013(3) -0.007(3)
C12 0.052(5) 0.037(4) 0.040(4) -0.005(3) 0.006(4) -0.008(3)
C13 0.034(4) 0.027(3) 0.049(4) 0.006(3) 0.006(3) -0.009(3)
C14 0.032(3) 0.024(3) 0.038(3) 0.002(3) 0.012(3) 0.000(3)
C15 0.032(4) 0.033(3) 0.034(3) 0.003(3) 0.012(3) -0.004(3)
C16 0.025(3) 0.019(3) 0.041(4) -0.004(2) 0.011(3) -0.004(2)
C17 0.023(3) 0.025(3) 0.039(3) 0.000(3) 0.012(3) 0.003(2)
C18 0.045(4) 0.023(3) 0.049(4) 0.003(3) 0.026(3) -0.003(3)
C19 0.057(5) 0.031(3) 0.054(4) -0.010(3) 0.032(4) -0.002(3)
C20 0.049(5) 0.043(4) 0.042(4) 0.005(3) 0.018(4) -0.004(3)
C21 0.048(3) 0.026(3) 0.055(3) 0.014(5) 0.022(3) 0.003(5)
C22 0.041(3) 0.019(3) 0.058(3) -0.001(5) 0.029(3) 0.005(5)
C23 0.024(3) 0.030(3) 0.038(3) -0.001(3) 0.010(3) -0.003(3)

loop_
_atom_type_symbol
_atom_type_description
_atom_type_scat_dispersion_real
_atom_type_scat_dispersion_imag
_atom_type_scat_source
C C 0.0033 0.0016 'International Tables Vol C Tables 4.2.6.8 and 6.1.1.4'
H H 0.0000 0.0000 'International Tables Vol C Tables 4.2.6.8 and 6.1.1.4'
N N 0.0061 0.0033 'International Tables Vol C Tables 4.2.6.8 and 6.1.1.4'
Cl Cl 0.1484 0.1585 'International Tables Vol C Tables 4.2.6.8 and 6.1.1.4'
Au Au -2.0133 8.8022 'International Tables Vol C Tables 4.2.6.8 and 6.1.1.4'

loop_
_geom_angle_atom_site_label_1
_geom_angle_atom_site_label_2
_geom_angle_atom_site_label_3
_geom_angle
C1 Au1 Cl1 179.50(16)
C1 N1 C2 110.7(5)
C1 N1 C8 123.5(5)
C2 N1 C8 125.3(5)
N1 C1 N2 108.7(5)
N1 C1 Au1 125.0(4)
N2 C1 Au1 126.2(4)
C1 N2 C7 108.3(5)
C1 N2 C16 130.9(5)
C7 N2 C16 120.8(5)
N1 C2 C3 133.3(6)
N1 C2 C7 106.5(6)
C3 C2 C7 120.2(6)
C4 C3 C2 117.3(7)
C4 C3 H3 121.4
C2 C3 H3 121.4
C3 C4 C5 121.9(7)
C3 C4 H4 119.1
C5 C4 H4 119.1
C6 C5 C4 121.4(6)
C6 C5 H5 119.3
C4 C5 H5 119.3
C7 C6 C5 116.5(10)
C7 C6 H6 121.8
C5 C6 H6 121.8
C6 C7 C2 122.8(10)
C6 C7 N2 131.4(10)
C2 C7 N2 105.8(6)
N1 C8 C9 112.2(5)
N1 C8 C15 110.8(5)
C9 C8 C15 115.9(5)
N1 C8 H8 105.7
C9 C8 H8 105.7
C15 C8 H8 105.7
C10 C9 C14 117.1(6)
C10 C9 C8 121.4(5)
C14 C9 C8 121.0(5)
C11 C10 C9 120.9(6)
C11 C10 H10 119.5
C9 C10 H10 119.5
C12 C11 C10 121.6(6)
C12 C11 H11 119.2
C10 C11 H11 119.2
C11 C12 C13 119.0(7)
C11 C12 H12 120.5
C13 C12 H12 120.5
C14 C13 C12 120.0(6)
C14 C13 H13 120.0
C12 C13 H13 120.0
C13 C14 C9 121.4(6)
C13 C14 H14 119.3
C9 C14 H14 119.3
C8 C15 H15A 109.5
C8 C15 H15B 109.5
H15A C15 H15B 109.5
C8 C15 H15C 109.5
H15A C15 H15C 109.5
H15B C15 H15C 109.5
N2 C16 C23 112.7(5)
N2 C16 C17 111.1(5)
C23 C16 C17 112.2(5)
N2 C16 H16 106.8
C23 C16 H16 106.8
C17 C16 H16 106.8
C22 C17 C18 119.1(6)
C22 C17 C16 119.6(5)
C18 C17 C16 121.2(5)
C17 C18 C19 119.6(6)
C17 C18 H18 120.2
C19 C18 H18 120.2
C20 C19 C18 121.1(6)
C20 C19 H19 119.5
C18 C19 H19 119.5
C21 C20 C19 118.9(7)
C21 C20 H20 120.6
C19 C20 H20 120.6
C20 C21 C22 121.0(10)
C20 C21 H21 119.5
C22 C21 H21 119.5
C17 C22 C21 120.3(9)
C17 C22 H22 119.8
C21 C22 H22 119.8
C16 C23 H23A 109.5
C16 C23 H23B 109.5
H23A C23 H23B 109.5
C16 C23 H23C 109.5
H23A C23 H23C 109.5
H23B C23 H23C 109.5

loop_
_geom_bond_atom_site_label_1
_geom_bond_atom_site_label_2
_geom_bond_distance
Au1 C1 2.003(6)
Au1 Cl1 2.2814(15)
N1 C1 1.329(7)
N1 C2 1.388(8)
N1 C8 1.485(7)
C1 N2 1.354(7)
N2 C7 1.429(10)
N2 C16 1.474(8)
C2 C3 1.392(10)
C2 C7 1.397(11)
C3 C4 1.379(10)
C3 H3 0.9500
C4 C5 1.392(10)
C4 H4 0.9500
C5 C6 1.388(12)
C5 H5 0.9500
C6 C7 1.377(9)
C6 H6 0.9500
C8 C9 1.507(8)
C8 C15 1.519(8)
C8 H8 1.0000
C9 C10 1.399(7)
C9 C14 1.400(9)
C10 C11 1.379(9)
C10 H10 0.9500
C11 C12 1.362(10)
C11 H11 0.9500
C12 C13 1.394(10)
C12 H12 0.9500
C13 C14 1.386(9)
C13 H13 0.9500
C14 H14 0.9500
C15 H15A 0.9800
C15 H15B 0.9800
C15 H15C 0.9800
C16 C23 1.517(8)
C16 C17 1.534(9)
C16 H16 1.0000
C17 C22 1.372(12)
C17 C18 1.389(8)
C18 C19 1.398(9)
C18 H18 0.9500
C19 C20 1.374(9)
C19 H19 0.9500
C20 C21 1.362(13)
C20 H20 0.9500
C21 C22 1.399(7)
C21 H21 0.9500
C22 H22 0.9500
C23 H23A 0.9800
C23 H23B 0.9800
C23 H23C 0.9800

loop_
_geom_torsion_atom_site_label_1
_geom_torsion_atom_site_label_2
_geom_torsion_atom_site_label_3
_geom_torsion_atom_site_label_4
_geom_torsion
C2 N1 C1 N2 -0.2(7)
C8 N1 C1 N2 -172.4(5)
C2 N1 C1 Au1 -176.6(4)
C8 N1 C1 Au1 11.3(7)
Cl1 Au1 C1 N1 9(19)
Cl1 Au1 C1 N2 -167(29)
N1 C1 N2 C7 0.4(7)
Au1 C1 N2 C7 176.6(5)
N1 C1 N2 C16 178.1(5)
Au1 C1 N2 C16 -5.7(9)
C1 N1 C2 C3 179.7(7)
C8 N1 C2 C3 -8.3(11)
C1 N1 C2 C7 0.0(7)
C8 N1 C2 C7 172.0(6)
N1 C2 C3 C4 178.1(7)
C7 C2 C3 C4 -2.2(11)
C2 C3 C4 C5 0.7(11)
C3 C4 C5 C6 0.8(12)
C4 C5 C6 C7 -0.8(13)
C5 C6 C7 C2 -0.8(15)
C5 C6 C7 N2 -178.4(6)
N1 C2 C7 C6 -177.9(9)
C3 C2 C7 C6 2.4(14)
N1 C2 C7 N2 0.2(8)
C3 C2 C7 N2 -179.5(6)
C1 N2 C7 C6 177.5(10)
C16 N2 C7 C6 -0.5(15)
C1 N2 C7 C2 -0.4(8)
C16 N2 C7 C2 -178.3(5)
C1 N1 C8 C9 -114.0(6)
C2 N1 C8 C9 75.0(7)
C1 N1 C8 C15 114.7(6)
C2 N1 C8 C15 -56.4(7)
N1 C8 C9 C10 33.8(9)
C15 C8 C9 C10 162.5(7)
N1 C8 C9 C14 -154.1(6)
C15 C8 C9 C14 -25.4(9)
C14 C9 C10 C11 -0.1(12)
C8 C9 C10 C11 172.3(7)
C9 C10 C11 C12 -0.6(13)
C10 C11 C12 C13 1.1(11)
C11 C12 C13 C14 -1.1(10)
C12 C13 C14 C9 0.5(10)
C10 C9 C14 C13 0.1(11)
C8 C9 C14 C13 -172.4(6)
C1 N2 C16 C23 -35.4(8)
C7 N2 C16 C23 142.0(6)
C1 N2 C16 C17 91.4(7)
C7 N2 C16 C17 -91.1(7)
N2 C16 C17 C22 113.0(6)
C23 C16 C17 C22 -119.9(6)
N2 C16 C17 C18 -71.2(7)
C23 C16 C17 C18 55.9(8)
C22 C17 C18 C19 -1.8(10)
C16 C17 C18 C19 -177.6(6)
C17 C18 C19 C20 1.7(12)
C18 C19 C20 C21 -1.3(12)
C19 C20 C21 C22 1.0(11)
C18 C17 C22 C21 1.6(9)
C16 C17 C22 C21 177.4(5)
C20 C21 C22 C17 -1.2(10)
